data_1546353
loop_
_publ_author_name
'Bruneau-Voisine, Antoine'
'Wang, Ding'
'Dorcet, Vincent'
'Roisnel, Thierry'
'Darcel, Christophe'
'Sortais, Jean-Baptiste'

_publ_section_title
;
 Transfer Hydrogenation of Carbonyl Derivatives Catalyzed by an
 Inexpensive Phosphine-Free Manganese Precatalyst.
;
_journal_issue 13
_journal_name_full 'Organic letters'
_journal_page_first 3656
_journal_page_last 3659
_journal_paper_doi 10.1021/acs.orglett.7b01657
_journal_volume 19
_journal_year 2017
_chemical_compound_source 'synthesis as described'
_chemical_formula_moiety 'C18 H14 Mn2 N4 O6'
_chemical_formula_sum 'C18 H14 Mn2 N4 O6'
_chemical_formula_weight 492.21
_chemical_name_systematic
;
 ?
;
_space_group_crystal_system triclinic
_space_group_IT_number 2
_space_group_name_Hall '-P 1'
_space_group_name_H-M_alt 'P -1'
_symmetry_space_group_name_Hall '-P 1'
_symmetry_space_group_name_H-M 'P -1'
_atom_sites_solution_hydrogens mixed
_cell_angle_alpha 106.422(3)
_cell_angle_beta 100.106(4)
_cell_angle_gamma 113.184(3)
_cell_formula_units_Z 1
_cell_length_a 7.2912(9)
_cell_length_b 8.1947(10)
_cell_length_c 9.5912(11)
_cell_measurement_reflns_used 9103
_cell_measurement_temperature 150
_cell_measurement_theta_max 27.50
_cell_measurement_theta_min 2.96
_cell_measurement_wavelength 0.71073
_cell_volume 477.83(10)
_computing_cell_refinement 'APEX3 (Bruker, 2015); SAINT (Bruker, 2014)'
_computing_data_collection 'SAINT (Bruker, 2014)'
_computing_data_reduction 'SAINT (Bruker, 2014)'
_computing_molecular_graphics 'SXGRAPH (Farrugia, 1999), Mercury (CSD, 2014)'
_computing_publication_material 'CRYSCALC (T. Roisnel, local program, 2016)'
_computing_structure_refinement 'SHELXL-2016/6 (Sheldrick, 2016)'
_computing_structure_solution 'SHELXT (Sheldrick, 2015)'
_diffrn_ambient_temperature 150
_diffrn_detector '(CMOS) PHOTON 100'
_diffrn_measured_fraction_theta_full 0.997
_diffrn_measured_fraction_theta_max 0.998
_diffrn_measurement_device_type 'D8 VENTURE Bruker AXS'
_diffrn_measurement_method 'rotation images'
_diffrn_radiation_monochromator 'multilayer monochromator'
_diffrn_radiation_probe x-ray
_diffrn_radiation_source 'Incoatec microfocus sealed tube'
_diffrn_radiation_type MoK\a
_diffrn_radiation_wavelength 0.71073
_diffrn_reflns_av_R_equivalents 0.0265
_diffrn_reflns_av_unetI/netI 0.0249
_diffrn_reflns_limit_h_max 9
_diffrn_reflns_limit_h_min -9
_diffrn_reflns_limit_k_max 10
_diffrn_reflns_limit_k_min -10
_diffrn_reflns_limit_l_max 12
_diffrn_reflns_limit_l_min -12
_diffrn_reflns_number 9005
_diffrn_reflns_theta_full 25.242
_diffrn_reflns_theta_max 27.484
_diffrn_reflns_theta_min 2.935
_exptl_absorpt_coefficient_mu 1.366
_exptl_absorpt_correction_T_max 0.751
_exptl_absorpt_correction_T_min 0.621
_exptl_absorpt_correction_type multi-scan
_exptl_absorpt_process_details
;
  [Sheldrick, G.M. (2014). SADABS Bruker AXS Inc., Madison, Wisconsin, USA]
;
_exptl_crystal_colour yellow
_exptl_crystal_density_diffrn 1.711
_exptl_crystal_description prism
_exptl_crystal_F_000 248
_exptl_crystal_size_max 0.590
_exptl_crystal_size_mid 0.260
_exptl_crystal_size_min 0.210
_refine_diff_density_max 0.648
_refine_diff_density_min -0.696
_refine_diff_density_rms 0.224
_refine_ls_extinction_method none
_refine_ls_goodness_of_fit_ref 1.373
_refine_ls_hydrogen_treatment mixed
_refine_ls_matrix_type full
_refine_ls_number_parameters 139
_refine_ls_number_reflns 2189
_refine_ls_number_restraints 0
_refine_ls_restrained_S_all 1.373
_refine_ls_R_factor_all 0.0280
_refine_ls_R_factor_gt 0.0262
_refine_ls_shift/su_max 0.004
_refine_ls_shift/su_mean 0.001
_refine_ls_structure_factor_coef Fsqd
_refine_ls_weighting_details 'w=1/[\s^2^(Fo^2^)+(0.0595P)^2^+0.2003P] where P=(Fo^2^+2Fc^2^)/3'
_refine_ls_weighting_scheme calc
_refine_ls_wR_factor_gt 0.0982
_refine_ls_wR_factor_ref 0.1075
_reflns_number_gt 2132
_reflns_number_total 2189
_reflns_threshold_expression >2sigma(I)
_cod_data_source_file ol7b01657_si_003.cif
_cod_data_source_block ABV466
_cod_depositor_comments 'Adding full bibliography for 1546353.cif.'
_cod_database_code 1546353

loop_
_space_group_symop_operation_xyz
'x, y, z'
'-x, -y, -z'

loop_
_atom_site_label
_atom_site_type_symbol
_atom_site_fract_x
_atom_site_fract_y
_atom_site_fract_z
_atom_site_U_iso_or_equiv
_atom_site_adp_type
_atom_site_occupancy
_atom_site_site_symmetry_order
_atom_site_calc_flag
_atom_site_refinement_flags_posn
_atom_site_refinement_flags_adp
Mn1 Mn 0.85749(4) 0.53131(3) 0.37626(3) 0.00998(14) Uani 1 1 d . .
C1 C 0.8801(3) 0.7533(3) 0.5034(2) 0.0146(4) Uani 1 1 d . .
O2 O 0.8701(3) 0.8839(2) 0.58025(19) 0.0225(3) Uani 1 1 d . .
C3 C 0.9242(3) 0.6292(3) 0.2336(2) 0.0189(4) Uani 1 1 d . .
O4 O 0.9709(4) 0.6921(3) 0.1451(2) 0.0363(5) Uani 1 1 d . .
C5 C 0.5853(3) 0.4725(3) 0.3001(2) 0.0154(4) Uani 1 1 d . .
O6 O 0.4161(2) 0.4489(2) 0.25101(19) 0.0259(4) Uani 1 1 d . .
N7 N 0.8328(3) 0.4121(2) 0.53660(19) 0.0107(3) Uani 1 1 d . .
H7 H 0.800(4) 0.471(4) 0.613(3) 0.013 Uiso 1 1 d . U
C8 C 0.6686(3) 0.2097(3) 0.4610(2) 0.0142(4) Uani 1 1 d . .
H8A H 0.527153 0.201998 0.446312 0.017 Uiso 1 1 calc R U
H8B H 0.685297 0.137890 0.525543 0.017 Uiso 1 1 calc R U
C9 C 0.6900(3) 0.1233(3) 0.3079(2) 0.0139(4) Uani 1 1 d . .
C10 C 0.6142(3) -0.0729(3) 0.2311(3) 0.0192(4) Uani 1 1 d . .
H10 H 0.542222 -0.161135 0.273314 0.023 Uiso 1 1 calc R U
C11 C 0.6452(4) -0.1385(3) 0.0913(3) 0.0233(4) Uani 1 1 d . .
H11 H 0.592158 -0.272448 0.035468 0.028 Uiso 1 1 calc R U
C12 C 0.7543(3) -0.0060(3) 0.0344(2) 0.0221(4) Uani 1 1 d . .
H12 H 0.781231 -0.047406 -0.059282 0.027 Uiso 1 1 calc R U
C13 C 0.8235(3) 0.1872(3) 0.1159(2) 0.0172(4) Uani 1 1 d . .
H13 H 0.896582 0.277718 0.075928 0.021 Uiso 1 1 calc R U
N14 N 0.7909(3) 0.2522(2) 0.25065(19) 0.0127(3) Uani 1 1 d . .

loop_
_atom_site_aniso_label
_atom_site_aniso_U_11
_atom_site_aniso_U_22
_atom_site_aniso_U_33
_atom_site_aniso_U_23
_atom_site_aniso_U_13
_atom_site_aniso_U_12
Mn1 0.01154(19) 0.01026(19) 0.01127(19) 0.00525(13) 0.00622(13) 0.00626(14)
C1 0.0122(8) 0.0156(9) 0.0185(9) 0.0098(7) 0.0065(7) 0.0060(7)
O2 0.0225(8) 0.0154(7) 0.0289(8) 0.0030(6) 0.0089(6) 0.0120(6)
C3 0.0243(10) 0.0219(10) 0.0201(10) 0.0109(8) 0.0117(8) 0.0160(8)
O4 0.0595(12) 0.0459(11) 0.0363(10) 0.0334(9) 0.0336(9) 0.0360(10)
C5 0.0194(9) 0.0144(9) 0.0134(8) 0.0029(7) 0.0074(7) 0.0097(7)
O6 0.0175(8) 0.0316(9) 0.0238(8) 0.0009(7) 0.0029(6) 0.0155(7)
N7 0.0114(7) 0.0105(7) 0.0125(7) 0.0052(6) 0.0075(6) 0.0052(6)
C8 0.0125(8) 0.0120(8) 0.0177(9) 0.0067(7) 0.0077(7) 0.0036(7)
C9 0.0113(8) 0.0137(9) 0.0157(9) 0.0050(7) 0.0033(7) 0.0060(7)
C10 0.0176(9) 0.0132(9) 0.0223(10) 0.0049(8) 0.0018(8) 0.0062(7)
C11 0.0244(10) 0.0161(10) 0.0216(10) -0.0016(8) -0.0013(8) 0.0119(8)
C12 0.0237(10) 0.0256(11) 0.0154(9) -0.0002(8) 0.0036(8) 0.0167(9)
C13 0.0178(9) 0.0213(10) 0.0140(9) 0.0049(8) 0.0069(7) 0.0113(8)
N14 0.0130(7) 0.0137(7) 0.0128(7) 0.0042(6) 0.0052(6) 0.0078(6)

loop_
_atom_type_symbol
_atom_type_description
_atom_type_scat_dispersion_real
_atom_type_scat_dispersion_imag
_atom_type_scat_source
C C 0.0033 0.0016 'International Tables Vol C Tables 4.2.6.8 and 6.1.1.4'
H H 0.0000 0.0000 'International Tables Vol C Tables 4.2.6.8 and 6.1.1.4'
N N 0.0061 0.0033 'International Tables Vol C Tables 4.2.6.8 and 6.1.1.4'
O O 0.0106 0.0060 'International Tables Vol C Tables 4.2.6.8 and 6.1.1.4'
Mn Mn 0.3368 0.7283 'International Tables Vol C Tables 4.2.6.8 and 6.1.1.4'

loop_
_geom_angle_atom_site_label_1
_geom_angle_atom_site_label_2
_geom_angle_atom_site_label_3
_geom_angle
_geom_angle_site_symmetry_1
_geom_angle_site_symmetry_3
C5 Mn1 C1 83.89(9) . .
C5 Mn1 C3 91.19(10) . .
C1 Mn1 C3 92.91(9) . .
C5 Mn1 N7 98.96(8) . .
C1 Mn1 N7 93.10(8) . .
C3 Mn1 N7 168.69(8) . .
C5 Mn1 N14 90.79(8) . .
C1 Mn1 N14 168.87(8) . .
C3 Mn1 N14 96.98(8) . .
N7 Mn1 N14 78.03(7) . .
C5 Mn1 N7 177.73(7) . 2_766
C1 Mn1 N7 97.81(8) . 2_766
C3 Mn1 N7 90.23(8) . 2_766
N7 Mn1 N7 79.48(7) . 2_766
N14 Mn1 N7 87.28(6) . 2_766
C5 Mn1 Mn1 139.09(7) . 2_766
C1 Mn1 Mn1 97.12(6) . 2_766
C3 Mn1 Mn1 129.39(7) . 2_766
N7 Mn1 Mn1 40.15(5) . 2_766
N14 Mn1 Mn1 80.52(5) . 2_766
N7 Mn1 Mn1 39.33(4) 2_766 2_766
O2 C1 Mn1 172.27(17) . .
O4 C3 Mn1 178.5(2) . .
O6 C5 Mn1 174.70(19) . .
C8 N7 Mn1 108.74(12) . .
C8 N7 Mn1 118.08(12) . 2_766
Mn1 N7 Mn1 100.52(7) . 2_766
C8 N7 H7 108.4(17) . .
Mn1 N7 H7 113.5(17) . .
Mn1 N7 H7 107.6(17) 2_766 .
N7 C8 C9 108.40(15) . .
N7 C8 H8A 110.0 . .
C9 C8 H8A 110.0 . .
N7 C8 H8B 110.0 . .
C9 C8 H8B 110.0 . .
H8A C8 H8B 108.4 . .
N14 C9 C10 122.12(18) . .
N14 C9 C8 114.70(16) . .
C10 C9 C8 123.18(18) . .
C9 C10 C11 118.8(2) . .
C9 C10 H10 120.6 . .
C11 C10 H10 120.6 . .
C12 C11 C10 119.18(19) . .
C12 C11 H11 120.4 . .
C10 C11 H11 120.4 . .
C13 C12 C11 118.95(19) . .
C13 C12 H12 120.5 . .
C11 C12 H12 120.5 . .
N14 C13 C12 122.3(2) . .
N14 C13 H13 118.8 . .
C12 C13 H13 118.8 . .
C9 N14 C13 118.51(17) . .
C9 N14 Mn1 114.00(12) . .
C13 N14 Mn1 127.30(14) . .

loop_
_geom_bond_atom_site_label_1
_geom_bond_atom_site_label_2
_geom_bond_distance
_geom_bond_site_symmetry_2
Mn1 C5 1.801(2) .
Mn1 C1 1.807(2) .
Mn1 C3 1.817(2) .
Mn1 N7 2.0397(16) .
Mn1 N14 2.0686(17) .
Mn1 N7 2.0752(17) 2_766
Mn1 Mn1 3.1643(6) 2_766
C1 O2 1.152(3) .
C3 O4 1.145(3) .
C5 O6 1.156(3) .
N7 C8 1.470(2) .
N7 H7 0.88(3) .
C8 C9 1.503(3) .
C8 H8A 0.9900 .
C8 H8B 0.9900 .
C9 N14 1.348(2) .
C9 C10 1.386(3) .
C10 C11 1.391(3) .
C10 H10 0.9500 .
C11 C12 1.384(3) .
C11 H11 0.9500 .
C12 C13 1.380(3) .
C12 H12 0.9500 .
C13 N14 1.352(2) .
C13 H13 0.9500 .

loop_
_geom_hbond_atom_site_label_D
_geom_hbond_atom_site_label_H
_geom_hbond_atom_site_label_A
_geom_hbond_distance_DH
_geom_hbond_distance_HA
_geom_hbond_distance_DA
_geom_hbond_angle_DHA
_geom_hbond_site_symmetry_A
C13 H13 O4 0.95 2.51 3.323(3) 143.2 2_765

loop_
_geom_torsion_atom_site_label_1
_geom_torsion_atom_site_label_2
_geom_torsion_atom_site_label_3
_geom_torsion_atom_site_label_4
_geom_torsion
_geom_torsion_site_symmetry_1
Mn1 N7 C8 C9 40.93(17) .
Mn1 N7 C8 C9 -72.62(17) 2_766
N7 C8 C9 N14 -22.3(2) .
N7 C8 C9 C10 157.20(18) .
N14 C9 C10 C11 0.7(3) .
C8 C9 C10 C11 -178.83(19) .
C9 C10 C11 C12 1.3(3) .
C10 C11 C12 C13 -2.0(3) .
C11 C12 C13 N14 0.9(3) .
C10 C9 N14 C13 -1.8(3) .
C8 C9 N14 C13 177.71(17) .
C10 C9 N14 Mn1 173.51(15) .
C8 C9 N14 Mn1 -6.9(2) .
C12 C13 N14 C9 1.0(3) .
C12 C13 N14 Mn1 -173.61(15) .
